data_7061947
loop_
_publ_author_name
'Gazzeh, Houda'
'Rouatbi, Fadwa'
'Chniti, Sami'
'Askri, Moheddine'
'Knorr, Michael'
'Strohmann, Carsten'
'Golz, Christopher'
'Lamsabhi, Al Mokhtar'

_publ_section_title
;
 Chemoselective and diastereodivergent synthesis of new
 spirooxindolo-pyrrolizidines and pyrrolidines stemming from unsymmetrical
 1,3-bis(arylidene)tetral-2-ones: a combined experimental and theoretical
 study
;
_journal_issue 40
_journal_name_full 'New Journal of Chemistry'
_journal_page_first 19198
_journal_page_last 19212
_journal_paper_doi 10.1039/D2NJ03887K
_journal_volume 46
_journal_year 2022
_chemical_formula_moiety 'C36 H27 F2 N3 O4, 0.5(C4 H8 O2)'
_chemical_formula_sum 'C38 H31 F2 N3 O5'
_chemical_formula_weight 647.66
_chemical_name_systematic
4''-((E)-4-fluorobenzylidene)-1'-(4-fluorophenyl)-5-nitro-1'',4'',5',6',7',7a'-hexahydro-1'H,3''H-dispiro[indoline-3,3'-pyrrolizine-2',2''-naphthalene]-2,3''-dione
_space_group_crystal_system triclinic
_space_group_IT_number 2
_space_group_name_Hall '-P 1'
_space_group_name_H-M_alt 'P -1'
_atom_sites_solution_hydrogens geom
_atom_sites_solution_primary dual
_audit_creation_date 2021-07-13
_audit_creation_method
;
Olex2 1.3
(compiled 2020.11.12 svn.r5f609507 for OlexSys, GUI svn.r6272)
;
_audit_update_record
;
2021-07-19 deposited with the CCDC.	2022-09-08 downloaded from the CCDC.
;
_cell_angle_alpha 75.195(19)
_cell_angle_beta 80.54(2)
_cell_angle_gamma 77.813(17)
_cell_formula_units_Z 2
_cell_length_a 8.244(4)
_cell_length_b 12.956(6)
_cell_length_c 15.359(8)
_cell_measurement_reflns_used 9146
_cell_measurement_temperature 100
_cell_measurement_theta_max 28.72
_cell_measurement_theta_min 2.54
_cell_volume 1539.7(13)
_computing_molecular_graphics 'Olex2 1.3 (Dolomanov et al., 2009)'
_computing_publication_material 'Olex2 1.3 (Dolomanov et al., 2009)'
_computing_structure_refinement 'XL  (Sheldrick, 2008)'
_computing_structure_solution 'SHELXT  (Sheldrick, 2015)'
_diffrn_ambient_temperature 100.0
_diffrn_detector_area_resol_mean 10.4167
_diffrn_detector_type 'CMOS PHOTON100 area detector'
_diffrn_measured_fraction_theta_full 0.996
_diffrn_measured_fraction_theta_max 0.921
_diffrn_measurement_device 'four-circle diffractometer'
_diffrn_measurement_device_type 'Bruker D8 VENTURE area detector'
_diffrn_measurement_method '\w and \f scans'
_diffrn_radiation_type MoK\a
_diffrn_radiation_wavelength 0.71073
_diffrn_reflns_av_R_equivalents 0.0364
_diffrn_reflns_av_unetI/netI 0.0439
_diffrn_reflns_Laue_measured_fraction_full 0.996
_diffrn_reflns_Laue_measured_fraction_max 0.921
_diffrn_reflns_limit_h_max 11
_diffrn_reflns_limit_h_min -11
_diffrn_reflns_limit_k_max 16
_diffrn_reflns_limit_k_min -17
_diffrn_reflns_limit_l_max 19
_diffrn_reflns_limit_l_min -21
_diffrn_reflns_number 20681
_diffrn_reflns_point_group_measured_fraction_full 0.996
_diffrn_reflns_point_group_measured_fraction_max 0.921
_diffrn_reflns_theta_full 25.242
_diffrn_reflns_theta_max 29.616
_diffrn_reflns_theta_min 2.778
_exptl_absorpt_coefficient_mu 0.101
_exptl_absorpt_correction_T_max 0.7458
_exptl_absorpt_correction_T_min 0.6757
_exptl_absorpt_correction_type multi-scan
_exptl_absorpt_process_details
;
SADABS-2014/5 (Bruker,2014/5) was used for absorption correction.
wR2(int) was 0.1392 before and 0.0436 after correction.
The Ratio of minimum to maximum transmission is 0.9060.
The \l/2 correction factor is Not present.
;
_exptl_crystal_colour yellow
_exptl_crystal_colour_primary yellow
_exptl_crystal_density_diffrn 1.397
_exptl_crystal_description block
_exptl_crystal_F_000 676
_exptl_crystal_recrystallization_method 'Re-crystallisation from solvent: Ethylacetate and cyclohexane'
_exptl_crystal_size_max 0.395
_exptl_crystal_size_mid 0.207
_exptl_crystal_size_min 0.082
_refine_diff_density_max 0.446
_refine_diff_density_min -0.379
_refine_diff_density_rms 0.056
_refine_ls_extinction_coef 0.0081(15)
_refine_ls_extinction_expression Fc^*^=kFc[1+0.001xFc^2^\l^3^/sin(2\q)]^-1/4^
_refine_ls_extinction_method 'SHELXL-2016/6 (Sheldrick 2016)'
_refine_ls_goodness_of_fit_ref 1.039
_refine_ls_hydrogen_treatment constr
_refine_ls_matrix_type full
_refine_ls_number_parameters 463
_refine_ls_number_reflns 8000
_refine_ls_number_restraints 39
_refine_ls_restrained_S_all 1.037
_refine_ls_R_factor_all 0.0670
_refine_ls_R_factor_gt 0.0470
_refine_ls_shift/su_max 0.000
_refine_ls_shift/su_mean 0.000
_refine_ls_structure_factor_coef Fsqd
_refine_ls_weighting_details 'w=1/[\s^2^(Fo^2^)+(0.0578P)^2^+0.6962P] where P=(Fo^2^+2Fc^2^)/3'
_refine_ls_weighting_scheme calc
_refine_ls_wR_factor_gt 0.1160
_refine_ls_wR_factor_ref 0.1271
_reflns_Friedel_coverage 0.000
_reflns_number_gt 6154
_reflns_number_total 8000
_reflns_threshold_expression 'I > 2\s(I)'
_cod_data_source_file d2nj03887k2.cif
_cod_data_source_block mo_b0419_0m
_cod_depositor_comments 'Adding full bibliography for 7061947.cif.'
_cod_original_cell_volume 1539.6(13)
_cod_database_code 7061947
_shelx_shelxl_version_number 2016/6
_shelx_space_group_comment
;
The symmetry employed for this shelxl refinement is uniquely defined
by the following loop, which should always be used as a source of
symmetry information in preference to the above space-group names.
They are only intended as comments.
;
_shelx_estimated_absorpt_t_max 0.992
_shelx_estimated_absorpt_t_min 0.961
_olex2_refinement_description
;
1. Fixed Uiso
 At 1.2 times of:
  All C(H) groups, All C(H,H) groups, All N(H) groups
 At 1.5 times of:
  All C(H,H,H) groups
2. Restrained distances
 O6-C37
 1.32 with sigma of 0.02
 O6-C39
 1.46 with sigma of 0.02
 O5-C37
 1.22 with sigma of 0.02
 C38-C37
 1.49 with sigma of 0.02
 C39-C40
 1.5 with sigma of 0.02
 O6-C38
 2.35 with sigma of 0.04
 O5-C38
 2.4 with sigma of 0.04
 O6-O5
 2.24 with sigma of 0.04
 O6-C40
 2.38 with sigma of 0.04
3. Rigid body (RIGU) restrains
 C37, C38, O5, O6, C39, C40
 with sigma for 1-2 distances of 0.002 and sigma for 1-3 distances of 0.004
4. Others
 Fixed Sof: O5(0.5) O6(0.5) C37(0.5) C38(0.5) H38A(0.5) H38B(0.5) H38C(0.5)
 C39(0.5) H39A(0.5) H39B(0.5) C40(0.5) H40A(0.5) H40B(0.5) H40C(0.5)
5.a Ternary CH refined with riding coordinates:
 C10(H10), C11(H11)
5.b Secondary CH2 refined with riding coordinates:
 C12(H12A,H12B), C13(H13A,H13B), C14(H14A,H14B), C25(H25A,H25B), C39(H39A,H39B)
5.c Aromatic/amide H refined with riding coordinates:
 N1(H1), C5(H5), C6(H6), C8(H8), C16(H16), C17(H17), C19(H19), C20(H20),
 C26(H26), C27(H27), C28(H28), C29(H29), C30(H30), C32(H32), C33(H33), C35(H35),
  C36(H36)
5.d Idealised Me refined as rotating group:
 C38(H38A,H38B,H38C), C40(H40A,H40B,H40C)
;
_olex2_submission_special_instructions 'No special instructions were received'

loop_
_space_group_symop_operation_xyz
'x, y, z'
'-x, -y, -z'

loop_
_atom_site_label
_atom_site_type_symbol
_atom_site_fract_x
_atom_site_fract_y
_atom_site_fract_z
_atom_site_U_iso_or_equiv
_atom_site_adp_type
_atom_site_occupancy
_atom_site_site_symmetry_order
_atom_site_calc_flag
_atom_site_refinement_flags_posn
_atom_site_refinement_flags_adp
_atom_site_refinement_flags_occupancy
_atom_site_disorder_assembly
_atom_site_disorder_group
F1 F -0.02155(12) 0.92537(7) 0.65544(7) 0.0286(2) Uani 1 1 d . . . . .
F2 F 0.37362(12) 0.00618(8) 0.36430(6) 0.0288(2) Uani 1 1 d . . . . .
O1 O 0.71564(13) 0.49361(9) 0.78904(7) 0.0228(2) Uani 1 1 d . . . . .
O2 O 0.15239(12) 0.34539(9) 0.76709(7) 0.0213(2) Uani 1 1 d . . . . .
O3 O 0.33304(18) 0.00664(11) 0.80062(11) 0.0446(4) Uani 1 1 d . . . . .
O4 O 0.5477(2) -0.11927(10) 0.83155(9) 0.0430(4) Uani 1 1 d . . . . .
N1 N 0.81570(15) 0.31282(11) 0.79400(9) 0.0210(3) Uani 1 1 d . . . . .
H1 H 0.923231 0.314873 0.786245 0.025 Uiso 1 1 calc R U . . .
N2 N 0.46491(14) 0.37703(9) 0.91391(8) 0.0160(2) Uani 1 1 d . . . . .
N3 N 0.4781(2) -0.02390(11) 0.81808(9) 0.0307(3) Uani 1 1 d . . . . .
C1 C 0.69275(17) 0.40173(12) 0.79782(9) 0.0174(3) Uani 1 1 d . . . . .
C2 C 0.52167(16) 0.36098(11) 0.82117(9) 0.0147(3) Uani 1 1 d . . . . .
C3 C 0.57593(17) 0.24219(11) 0.81854(9) 0.0159(3) Uani 1 1 d . . . . .
C4 C 0.75151(17) 0.21933(12) 0.80372(9) 0.0188(3) Uani 1 1 d . . . . .
C5 C 0.83836(19) 0.11602(13) 0.80004(10) 0.0248(3) Uani 1 1 d . . . . .
H5 H 0.957047 0.101396 0.792137 0.030 Uiso 1 1 calc R U . . .
C6 C 0.7474(2) 0.03484(13) 0.80821(10) 0.0269(3) Uani 1 1 d . . . . .
H6 H 0.803083 -0.036757 0.806188 0.032 Uiso 1 1 calc R U . . .
C7 C 0.5742(2) 0.05908(12) 0.81938(10) 0.0224(3) Uani 1 1 d . . . . .
C8 C 0.48568(18) 0.16095(12) 0.82635(9) 0.0180(3) Uani 1 1 d . . . . .
H8 H 0.367051 0.174428 0.836170 0.022 Uiso 1 1 calc R U . . .
C9 C 0.38424(16) 0.43527(11) 0.75772(9) 0.0140(3) Uani 1 1 d . . . . .
C10 C 0.26739(16) 0.50148(11) 0.82288(9) 0.0148(3) Uani 1 1 d . . . . .
H10 H 0.171448 0.462418 0.848114 0.018 Uiso 1 1 calc R U . . .
C11 C 0.36783(17) 0.48825(11) 0.90280(9) 0.0168(3) Uani 1 1 d . . . . .
H11 H 0.443609 0.542816 0.888299 0.020 Uiso 1 1 calc R U . . .
C12 C 0.25952(19) 0.49068(13) 0.99419(10) 0.0222(3) Uani 1 1 d . . . . .
H12A H 0.142257 0.524253 0.984923 0.027 Uiso 1 1 calc R U . . .
H12B H 0.302856 0.532017 1.028550 0.027 Uiso 1 1 calc R U . . .
C13 C 0.2720(2) 0.37010(13) 1.04488(10) 0.0248(3) Uani 1 1 d . . . . .
H13A H 0.342886 0.352948 1.094651 0.030 Uiso 1 1 calc R U . . .
H13B H 0.159934 0.353080 1.070583 0.030 Uiso 1 1 calc R U . . .
C14 C 0.35128(18) 0.30614(12) 0.97271(10) 0.0197(3) Uani 1 1 d . . . . .
H14A H 0.413935 0.234188 1.000051 0.024 Uiso 1 1 calc R U . . .
H14B H 0.265897 0.296328 0.938553 0.024 Uiso 1 1 calc R U . . .
C15 C 0.19256(17) 0.61626(11) 0.77945(9) 0.0159(3) Uani 1 1 d . . . . .
C16 C 0.26585(19) 0.70510(12) 0.77510(11) 0.0244(3) Uani 1 1 d . . . . .
H16 H 0.367315 0.694151 0.800600 0.029 Uiso 1 1 calc R U . . .
C17 C 0.1934(2) 0.80960(13) 0.73412(12) 0.0254(3) Uani 1 1 d . . . . .
H17 H 0.243321 0.870084 0.731899 0.030 Uiso 1 1 calc R U . . .
C18 C 0.04783(18) 0.82302(12) 0.69698(10) 0.0207(3) Uani 1 1 d . . . . .
C19 C -0.03046(19) 0.73765(13) 0.70078(12) 0.0264(3) Uani 1 1 d . . . . .
H19 H -0.131889 0.749431 0.675062 0.032 Uiso 1 1 calc R U . . .
C20 C 0.04226(18) 0.63423(13) 0.74298(11) 0.0222(3) Uani 1 1 d . . . . .
H20 H -0.011125 0.574657 0.747131 0.027 Uiso 1 1 calc R U . . .
C21 C 0.28923(16) 0.36303(11) 0.72770(9) 0.0153(3) Uani 1 1 d . . . . .
C22 C 0.36933(17) 0.31484(11) 0.64816(9) 0.0159(3) Uani 1 1 d . . . . .
C23 C 0.53940(17) 0.33633(11) 0.60892(9) 0.0163(3) Uani 1 1 d . . . . .
C24 C 0.58309(17) 0.43336(12) 0.61557(9) 0.0172(3) Uani 1 1 d . . . . .
C25 C 0.45988(17) 0.50515(11) 0.66861(9) 0.0168(3) Uani 1 1 d . . . . .
H25A H 0.369496 0.546475 0.631618 0.020 Uiso 1 1 calc R U . . .
H25B H 0.516950 0.557693 0.683024 0.020 Uiso 1 1 calc R U . . .
C26 C 0.66085(18) 0.26135(12) 0.57161(10) 0.0202(3) Uani 1 1 d . . . . .
H26 H 0.635109 0.193629 0.570501 0.024 Uiso 1 1 calc R U . . .
C27 C 0.81829(18) 0.28481(13) 0.53626(11) 0.0243(3) Uani 1 1 d . . . . .
H27 H 0.899295 0.233451 0.510705 0.029 Uiso 1 1 calc R U . . .
C28 C 0.85802(19) 0.38344(14) 0.53811(11) 0.0258(3) Uani 1 1 d . . . . .
H28 H 0.964386 0.400641 0.511704 0.031 Uiso 1 1 calc R U . . .
C29 C 0.74135(18) 0.45674(13) 0.57879(10) 0.0218(3) Uani 1 1 d . . . . .
H29 H 0.769575 0.523143 0.581556 0.026 Uiso 1 1 calc R U . . .
C30 C 0.27876(17) 0.25221(11) 0.62479(9) 0.0171(3) Uani 1 1 d . . . . .
H30 H 0.176842 0.245207 0.663076 0.020 Uiso 1 1 calc R U . . .
C31 C 0.30588(17) 0.19302(11) 0.55250(9) 0.0168(3) Uani 1 1 d . . . . .
C32 C 0.39458(18) 0.22465(12) 0.46663(10) 0.0200(3) Uani 1 1 d . . . . .
H32 H 0.440716 0.289090 0.452134 0.024 Uiso 1 1 calc R U . . .
C33 C 0.41536(19) 0.16253(13) 0.40278(10) 0.0221(3) Uani 1 1 d . . . . .
H33 H 0.474749 0.183990 0.344586 0.027 Uiso 1 1 calc R U . . .
C34 C 0.34779(18) 0.06875(12) 0.42570(10) 0.0206(3) Uani 1 1 d . . . . .
C35 C 0.25439(19) 0.03645(12) 0.50752(10) 0.0207(3) Uani 1 1 d . . . . .
H35 H 0.206535 -0.027192 0.520581 0.025 Uiso 1 1 calc R U . . .
C36 C 0.23255(18) 0.10019(12) 0.57038(10) 0.0190(3) Uani 1 1 d . . . . .
H36 H 0.166453 0.080453 0.626750 0.023 Uiso 1 1 calc R U . . .
O5 O 0.1195(5) 0.1300(3) 0.9358(3) 0.0740(12) Uani 0.5 1 d D . P A -1
O6 O -0.0330(4) 0.0033(5) 1.0080(4) 0.0389(9) Uani 0.5 1 d D . P A -1
C37 C 0.0006(5) 0.1047(4) 0.9864(3) 0.0425(9) Uani 0.5 1 d D . P A -1
C38 C -0.1315(7) 0.1810(4) 1.0272(3) 0.0509(11) Uani 0.5 1 d D . P A -1
H38A H -0.229894 0.198138 0.994520 0.076 Uiso 0.5 1 calc R U P A -1
H38B H -0.089862 0.247840 1.022938 0.076 Uiso 0.5 1 calc R U P A -1
H38C H -0.162008 0.147615 1.091030 0.076 Uiso 0.5 1 calc R U P A -1
C39 C 0.0880(5) -0.0782(4) 0.9709(3) 0.0416(9) Uani 0.5 1 d D . P A -1
H39A H 0.192895 -0.093736 0.999000 0.050 Uiso 0.5 1 calc R U P A -1
H39B H 0.113766 -0.052062 0.904598 0.050 Uiso 0.5 1 calc R U P A -1
C40 C 0.0127(7) -0.1787(4) 0.9911(3) 0.0464(10) Uani 0.5 1 d D . P A -1
H40A H -0.092888 -0.161859 0.964717 0.070 Uiso 0.5 1 calc R U P A -1
H40B H -0.008285 -0.205467 1.056931 0.070 Uiso 0.5 1 calc R U P A -1
H40C H 0.090051 -0.234497 0.964940 0.070 Uiso 0.5 1 calc R U P A -1

loop_
_atom_site_aniso_label
_atom_site_aniso_U_11
_atom_site_aniso_U_22
_atom_site_aniso_U_33
_atom_site_aniso_U_23
_atom_site_aniso_U_13
_atom_site_aniso_U_12
F1 0.0240(5) 0.0193(5) 0.0370(5) -0.0006(4) -0.0042(4) 0.0010(4)
F2 0.0344(5) 0.0307(5) 0.0245(5) -0.0156(4) -0.0035(4) -0.0011(4)
O1 0.0191(5) 0.0267(6) 0.0269(6) -0.0073(4) -0.0011(4) -0.0131(4)
O2 0.0116(5) 0.0278(6) 0.0291(6) -0.0136(5) 0.0026(4) -0.0089(4)
O3 0.0457(8) 0.0336(7) 0.0646(10) -0.0158(7) -0.0121(7) -0.0194(6)
O4 0.0760(11) 0.0157(6) 0.0364(7) -0.0037(5) -0.0056(7) -0.0095(6)
N1 0.0087(5) 0.0287(7) 0.0263(6) -0.0061(5) -0.0021(5) -0.0050(5)
N2 0.0136(5) 0.0173(6) 0.0184(6) -0.0053(5) -0.0007(4) -0.0047(4)
N3 0.0522(10) 0.0197(7) 0.0232(7) -0.0052(5) -0.0028(6) -0.0137(6)
C1 0.0130(6) 0.0242(7) 0.0172(6) -0.0053(5) -0.0026(5) -0.0065(5)
C2 0.0100(6) 0.0176(6) 0.0176(6) -0.0037(5) -0.0019(5) -0.0052(5)
C3 0.0139(6) 0.0179(7) 0.0162(6) -0.0040(5) -0.0024(5) -0.0029(5)
C4 0.0144(6) 0.0239(7) 0.0178(7) -0.0051(5) -0.0023(5) -0.0023(5)
C5 0.0201(7) 0.0288(8) 0.0224(7) -0.0077(6) -0.0030(6) 0.0053(6)
C6 0.0355(9) 0.0208(7) 0.0211(7) -0.0061(6) -0.0051(6) 0.0052(6)
C7 0.0332(8) 0.0177(7) 0.0174(7) -0.0041(5) -0.0040(6) -0.0062(6)
C8 0.0188(7) 0.0189(7) 0.0172(7) -0.0029(5) -0.0035(5) -0.0055(5)
C9 0.0093(6) 0.0151(6) 0.0188(6) -0.0045(5) -0.0013(5) -0.0041(5)
C10 0.0109(6) 0.0160(6) 0.0192(6) -0.0060(5) 0.0004(5) -0.0050(5)
C11 0.0145(6) 0.0175(7) 0.0202(7) -0.0065(5) -0.0027(5) -0.0041(5)
C12 0.0206(7) 0.0271(8) 0.0202(7) -0.0092(6) -0.0019(6) -0.0027(6)
C13 0.0266(8) 0.0286(8) 0.0198(7) -0.0074(6) 0.0025(6) -0.0081(6)
C14 0.0185(7) 0.0213(7) 0.0195(7) -0.0036(6) 0.0007(5) -0.0076(6)
C15 0.0120(6) 0.0176(7) 0.0193(7) -0.0068(5) 0.0003(5) -0.0033(5)
C16 0.0188(7) 0.0207(7) 0.0365(9) -0.0063(6) -0.0090(6) -0.0054(6)
C17 0.0238(8) 0.0183(7) 0.0367(9) -0.0084(6) -0.0050(6) -0.0057(6)
C18 0.0186(7) 0.0172(7) 0.0226(7) -0.0042(6) 0.0024(5) 0.0006(5)
C19 0.0172(7) 0.0261(8) 0.0357(9) -0.0026(7) -0.0093(6) -0.0036(6)
C20 0.0169(7) 0.0227(7) 0.0287(8) -0.0046(6) -0.0057(6) -0.0068(6)
C21 0.0110(6) 0.0156(6) 0.0196(7) -0.0033(5) -0.0036(5) -0.0025(5)
C22 0.0133(6) 0.0171(6) 0.0174(6) -0.0040(5) -0.0023(5) -0.0025(5)
C23 0.0136(6) 0.0188(7) 0.0160(6) -0.0027(5) -0.0022(5) -0.0026(5)
C24 0.0151(6) 0.0192(7) 0.0162(6) -0.0015(5) -0.0016(5) -0.0040(5)
C25 0.0147(6) 0.0163(6) 0.0190(7) -0.0024(5) -0.0001(5) -0.0054(5)
C26 0.0164(7) 0.0227(7) 0.0229(7) -0.0074(6) -0.0028(5) -0.0031(6)
C27 0.0148(7) 0.0307(8) 0.0264(8) -0.0101(6) 0.0023(6) -0.0010(6)
C28 0.0152(7) 0.0324(9) 0.0284(8) -0.0064(7) 0.0046(6) -0.0073(6)
C29 0.0175(7) 0.0225(7) 0.0243(7) -0.0030(6) 0.0017(6) -0.0071(6)
C30 0.0142(6) 0.0184(7) 0.0185(7) -0.0038(5) -0.0016(5) -0.0034(5)
C31 0.0137(6) 0.0189(7) 0.0190(7) -0.0059(5) -0.0047(5) -0.0013(5)
C32 0.0197(7) 0.0200(7) 0.0195(7) -0.0011(5) -0.0046(5) -0.0042(5)
C33 0.0205(7) 0.0264(8) 0.0171(7) -0.0031(6) -0.0025(5) -0.0011(6)
C34 0.0206(7) 0.0222(7) 0.0203(7) -0.0095(6) -0.0075(5) 0.0030(6)
C35 0.0213(7) 0.0199(7) 0.0233(7) -0.0069(6) -0.0056(6) -0.0043(6)
C36 0.0177(7) 0.0228(7) 0.0178(7) -0.0049(5) -0.0022(5) -0.0061(6)
O5 0.075(2) 0.081(3) 0.085(3) -0.046(2) 0.041(2) -0.059(2)
O6 0.036(3) 0.0490(14) 0.032(2) -0.0019(13) 0.000(2) -0.020(2)
C37 0.048(2) 0.054(2) 0.0329(19) -0.0110(18) 0.0026(16) -0.0294(19)
C38 0.062(3) 0.055(3) 0.036(2) -0.0090(19) 0.004(2) -0.020(2)
C39 0.041(2) 0.056(2) 0.0312(19) -0.0062(18) -0.0004(17) -0.024(2)
C40 0.055(3) 0.049(2) 0.036(2) -0.0008(19) -0.010(2) -0.021(2)

loop_
_atom_type_symbol
_atom_type_description
_atom_type_scat_dispersion_real
_atom_type_scat_dispersion_imag
_atom_type_scat_source
C C 0.0033 0.0016 'International Tables Vol C Tables 4.2.6.8 and 6.1.1.4'
H H 0.0000 0.0000 'International Tables Vol C Tables 4.2.6.8 and 6.1.1.4'
F F 0.0171 0.0103 'International Tables Vol C Tables 4.2.6.8 and 6.1.1.4'
N N 0.0061 0.0033 'International Tables Vol C Tables 4.2.6.8 and 6.1.1.4'
O O 0.0106 0.0060 'International Tables Vol C Tables 4.2.6.8 and 6.1.1.4'

loop_
_geom_angle_atom_site_label_1
_geom_angle_atom_site_label_2
_geom_angle_atom_site_label_3
_geom_angle
_geom_angle_site_symmetry_1
_geom_angle_site_symmetry_3
_geom_angle_publ_flag
C1 N1 H1 123.8 . . ?
C1 N1 C4 112.38(12) . . ?
C4 N1 H1 123.8 . . ?
C2 N2 C14 117.41(11) . . ?
C11 N2 C2 105.83(11) . . ?
C11 N2 C14 105.30(11) . . ?
O3 N3 C7 117.84(14) . . ?
O4 N3 O3 123.41(15) . . ?
O4 N3 C7 118.71(16) . . ?
O1 C1 N1 125.44(13) . . ?
O1 C1 C2 127.19(13) . . ?
N1 C1 C2 107.27(12) . . ?
N2 C2 C1 103.01(10) . . ?
N2 C2 C3 112.81(11) . . ?
N2 C2 C9 107.01(11) . . ?
C1 C2 C9 112.42(11) . . ?
C3 C2 C1 101.55(11) . . ?
C3 C2 C9 118.93(11) . . ?
C4 C3 C2 108.57(12) . . ?
C8 C3 C2 131.88(13) . . ?
C8 C3 C4 119.53(13) . . ?
N1 C4 C3 109.89(13) . . ?
N1 C4 C5 128.16(14) . . ?
C5 C4 C3 121.95(14) . . ?
C4 C5 H5 120.9 . . ?
C6 C5 C4 118.25(15) . . ?
C6 C5 H5 120.9 . . ?
C5 C6 H6 120.3 . . ?
C5 C6 C7 119.38(14) . . ?
C7 C6 H6 120.3 . . ?
C6 C7 N3 119.23(14) . . ?
C6 C7 C8 123.03(14) . . ?
C8 C7 N3 117.62(15) . . ?
C3 C8 C7 117.77(14) . . ?
C3 C8 H8 121.1 . . ?
C7 C8 H8 121.1 . . ?
C10 C9 C2 102.45(11) . . ?
C21 C9 C2 109.73(11) . . ?
C21 C9 C10 110.99(11) . . ?
C21 C9 C25 105.32(11) . . ?
C25 C9 C2 113.69(11) . . ?
C25 C9 C10 114.75(11) . . ?
C9 C10 H10 106.3 . . ?
C11 C10 C9 105.27(11) . . ?
C11 C10 H10 106.3 . . ?
C15 C10 C9 115.82(12) . . ?
C15 C10 H10 106.3 . . ?
C15 C10 C11 115.99(11) . . ?
N2 C11 C10 104.31(11) . . ?
N2 C11 H11 110.9 . . ?
N2 C11 C12 105.31(12) . . ?
C10 C11 H11 110.9 . . ?
C12 C11 C10 114.22(12) . . ?
C12 C11 H11 110.9 . . ?
C11 C12 H12A 110.8 . . ?
C11 C12 H12B 110.8 . . ?
C11 C12 C13 104.65(12) . . ?
H12A C12 H12B 108.9 . . ?
C13 C12 H12A 110.8 . . ?
C13 C12 H12B 110.8 . . ?
C12 C13 H13A 110.8 . . ?
C12 C13 H13B 110.8 . . ?
H13A C13 H13B 108.8 . . ?
C14 C13 C12 104.87(12) . . ?
C14 C13 H13A 110.8 . . ?
C14 C13 H13B 110.8 . . ?
N2 C14 C13 102.16(12) . . ?
N2 C14 H14A 111.3 . . ?
N2 C14 H14B 111.3 . . ?
C13 C14 H14A 111.3 . . ?
C13 C14 H14B 111.3 . . ?
H14A C14 H14B 109.2 . . ?
C16 C15 C10 122.95(13) . . ?
C16 C15 C20 118.51(14) . . ?
C20 C15 C10 118.54(12) . . ?
C15 C16 H16 119.4 . . ?
C17 C16 C15 121.23(14) . . ?
C17 C16 H16 119.4 . . ?
C16 C17 H17 120.9 . . ?
C18 C17 C16 118.20(14) . . ?
C18 C17 H17 120.9 . . ?
F1 C18 C17 118.12(14) . . ?
F1 C18 C19 119.29(14) . . ?
C17 C18 C19 122.59(14) . . ?
C18 C19 H19 120.8 . . ?
C18 C19 C20 118.44(14) . . ?
C20 C19 H19 120.8 . . ?
C15 C20 H20 119.5 . . ?
C19 C20 C15 121.00(14) . . ?
C19 C20 H20 119.5 . . ?
O2 C21 C9 121.01(12) . . ?
O2 C21 C22 121.22(12) . . ?
C22 C21 C9 117.77(11) . . ?
C23 C22 C21 116.68(12) . . ?
C30 C22 C21 114.88(12) . . ?
C30 C22 C23 128.35(13) . . ?
C24 C23 C22 118.13(12) . . ?
C26 C23 C22 122.83(13) . . ?
C26 C23 C24 118.89(13) . . ?
C23 C24 C25 118.18(12) . . ?
C29 C24 C23 119.74(13) . . ?
C29 C24 C25 121.94(13) . . ?
C9 C25 H25A 109.6 . . ?
C9 C25 H25B 109.6 . . ?
C24 C25 C9 110.05(12) . . ?
C24 C25 H25A 109.6 . . ?
C24 C25 H25B 109.6 . . ?
H25A C25 H25B 108.2 . . ?
C23 C26 H26 119.6 . . ?
C27 C26 C23 120.74(14) . . ?
C27 C26 H26 119.6 . . ?
C26 C27 H27 119.9 . . ?
C26 C27 C28 120.19(14) . . ?
C28 C27 H27 119.9 . . ?
C27 C28 H28 120.1 . . ?
C29 C28 C27 119.77(14) . . ?
C29 C28 H28 120.1 . . ?
C24 C29 H29 119.8 . . ?
C28 C29 C24 120.47(14) . . ?
C28 C29 H29 119.8 . . ?
C22 C30 H30 113.4 . . ?
C22 C30 C31 133.16(13) . . ?
C31 C30 H30 113.4 . . ?
C32 C31 C30 124.74(13) . . ?
C36 C31 C30 116.88(13) . . ?
C36 C31 C32 118.35(13) . . ?
C31 C32 H32 119.7 . . ?
C33 C32 C31 120.58(14) . . ?
C33 C32 H32 119.7 . . ?
C32 C33 H33 120.7 . . ?
C34 C33 C32 118.61(14) . . ?
C34 C33 H33 120.7 . . ?
F2 C34 C33 118.42(14) . . ?
F2 C34 C35 118.52(14) . . ?
C35 C34 C33 123.06(14) . . ?
C34 C35 H35 121.1 . . ?
C34 C35 C36 117.71(14) . . ?
C36 C35 H35 121.1 . . ?
C31 C36 H36 119.2 . . ?
C35 C36 C31 121.56(14) . . ?
C35 C36 H36 119.2 . . ?
C37 O6 C39 117.1(3) . . ?
O5 C37 O6 122.9(4) . . ?
O5 C37 C38 124.6(4) . . ?
O6 C37 C38 112.4(4) . . ?
C37 C38 H38A 109.5 . . ?
C37 C38 H38B 109.5 . . ?
C37 C38 H38C 109.5 . . ?
H38A C38 H38B 109.5 . . ?
H38A C38 H38C 109.5 . . ?
H38B C38 H38C 109.5 . . ?
O6 C39 H39A 110.2 . . ?
O6 C39 H39B 110.2 . . ?
O6 C39 C40 107.6(4) . . ?
H39A C39 H39B 108.5 . . ?
C40 C39 H39A 110.2 . . ?
C40 C39 H39B 110.2 . . ?
C39 C40 H40A 109.5 . . ?
C39 C40 H40B 109.5 . . ?
C39 C40 H40C 109.5 . . ?
H40A C40 H40B 109.5 . . ?
H40A C40 H40C 109.5 . . ?
H40B C40 H40C 109.5 . . ?

loop_
_geom_bond_atom_site_label_1
_geom_bond_atom_site_label_2
_geom_bond_distance
_geom_bond_site_symmetry_2
_geom_bond_publ_flag
F1 C18 1.3637(17) . ?
F2 C34 1.3578(17) . ?
O1 C1 1.2146(19) . ?
O2 C21 1.2266(17) . ?
O3 N3 1.229(2) . ?
O4 N3 1.2278(19) . ?
N1 H1 0.8800 . ?
N1 C1 1.371(2) . ?
N1 C4 1.386(2) . ?
N2 C2 1.4772(19) . ?
N2 C11 1.4758(19) . ?
N2 C14 1.4826(18) . ?
N3 C7 1.469(2) . ?
C1 C2 1.5645(19) . ?
C2 C3 1.518(2) . ?
C2 C9 1.6072(19) . ?
C3 C4 1.407(2) . ?
C3 C8 1.383(2) . ?
C4 C5 1.388(2) . ?
C5 H5 0.9500 . ?
C5 C6 1.385(2) . ?
C6 H6 0.9500 . ?
C6 C7 1.387(2) . ?
C7 C8 1.388(2) . ?
C8 H8 0.9500 . ?
C9 C10 1.5615(19) . ?
C9 C21 1.5332(19) . ?
C9 C25 1.551(2) . ?
C10 H10 1.0000 . ?
C10 C11 1.545(2) . ?
C10 C15 1.509(2) . ?
C11 H11 1.0000 . ?
C11 C12 1.539(2) . ?
C12 H12A 0.9900 . ?
C12 H12B 0.9900 . ?
C12 C13 1.547(2) . ?
C13 H13A 0.9900 . ?
C13 H13B 0.9900 . ?
C13 C14 1.531(2) . ?
C14 H14A 0.9900 . ?
C14 H14B 0.9900 . ?
C15 C16 1.391(2) . ?
C15 C20 1.394(2) . ?
C16 H16 0.9500 . ?
C16 C17 1.390(2) . ?
C17 H17 0.9500 . ?
C17 C18 1.372(2) . ?
C18 C19 1.378(2) . ?
C19 H19 0.9500 . ?
C19 C20 1.385(2) . ?
C20 H20 0.9500 . ?
C21 C22 1.506(2) . ?
C22 C23 1.486(2) . ?
C22 C30 1.356(2) . ?
C23 C24 1.410(2) . ?
C23 C26 1.400(2) . ?
C24 C25 1.509(2) . ?
C24 C29 1.397(2) . ?
C25 H25A 0.9900 . ?
C25 H25B 0.9900 . ?
C26 H26 0.9500 . ?
C26 C27 1.386(2) . ?
C27 H27 0.9500 . ?
C27 C28 1.393(2) . ?
C28 H28 0.9500 . ?
C28 C29 1.392(2) . ?
C29 H29 0.9500 . ?
C30 H30 0.9500 . ?
C30 C31 1.467(2) . ?
C31 C32 1.405(2) . ?
C31 C36 1.404(2) . ?
C32 H32 0.9500 . ?
C32 C33 1.389(2) . ?
C33 H33 0.9500 . ?
C33 C34 1.383(2) . ?
C34 C35 1.377(2) . ?
C35 H35 0.9500 . ?
C35 C36 1.391(2) . ?
C36 H36 0.9500 . ?
O5 C37 1.195(5) . ?
O6 C37 1.346(7) . ?
O6 C39 1.453(7) . ?
C37 C38 1.481(6) . ?
C38 H38A 0.9800 . ?
C38 H38B 0.9800 . ?
C38 H38C 0.9800 . ?
C39 H39A 0.9900 . ?
C39 H39B 0.9900 . ?
C39 C40 1.499(6) . ?
C40 H40A 0.9800 . ?
C40 H40B 0.9800 . ?
C40 H40C 0.9800 . ?

loop_
_geom_hbond_atom_site_label_D
_geom_hbond_atom_site_label_H
_geom_hbond_atom_site_label_A
_geom_hbond_distance_DH
_geom_hbond_distance_HA
_geom_hbond_distance_DA
_geom_hbond_angle_DHA
_geom_hbond_site_symmetry_A
N1 H1 O2 0.88 1.97 2.8429(19) 170.6 1_655

loop_
_geom_torsion_atom_site_label_1
_geom_torsion_atom_site_label_2
_geom_torsion_atom_site_label_3
_geom_torsion_atom_site_label_4
_geom_torsion
_geom_torsion_site_symmetry_1
_geom_torsion_site_symmetry_2
_geom_torsion_site_symmetry_3
_geom_torsion_site_symmetry_4
_geom_torsion_publ_flag
F1 C18 C19 C20 179.77(14) . . . . ?
F2 C34 C35 C36 178.52(12) . . . . ?
O1 C1 C2 N2 -65.27(17) . . . . ?
O1 C1 C2 C3 177.77(14) . . . . ?
O1 C1 C2 C9 49.57(19) . . . . ?
O2 C21 C22 C23 -176.59(13) . . . . ?
O2 C21 C22 C30 0.1(2) . . . . ?
O3 N3 C7 C6 -158.46(15) . . . . ?
O3 N3 C7 C8 17.7(2) . . . . ?
O4 N3 C7 C6 19.3(2) . . . . ?
O4 N3 C7 C8 -164.54(14) . . . . ?
N1 C1 C2 N2 111.30(12) . . . . ?
N1 C1 C2 C3 -5.67(13) . . . . ?
N1 C1 C2 C9 -133.87(12) . . . . ?
N1 C4 C5 C6 -177.54(14) . . . . ?
N2 C2 C3 C4 -105.23(13) . . . . ?
N2 C2 C3 C8 75.95(18) . . . . ?
N2 C2 C9 C10 7.40(13) . . . . ?
N2 C2 C9 C21 -110.57(12) . . . . ?
N2 C2 C9 C25 131.80(12) . . . . ?
N2 C11 C12 C13 -13.27(15) . . . . ?
N3 C7 C8 C3 -173.71(12) . . . . ?
C1 N1 C4 C3 -2.36(17) . . . . ?
C1 N1 C4 C5 177.46(14) . . . . ?
C1 C2 C3 C4 4.36(14) . . . . ?
C1 C2 C3 C8 -174.46(14) . . . . ?
C1 C2 C9 C10 -104.99(12) . . . . ?
C1 C2 C9 C21 137.05(12) . . . . ?
C1 C2 C9 C25 19.41(16) . . . . ?
C2 N2 C11 C10 39.82(13) . . . . ?
C2 N2 C11 C12 160.39(11) . . . . ?
C2 N2 C14 C13 -160.40(12) . . . . ?
C2 C3 C4 N1 -1.66(16) . . . . ?
C2 C3 C4 C5 178.51(13) . . . . ?
C2 C3 C8 C7 178.92(14) . . . . ?
C2 C9 C10 C11 16.10(13) . . . . ?
C2 C9 C10 C15 145.64(11) . . . . ?
C2 C9 C21 O2 98.14(15) . . . . ?
C2 C9 C21 C22 -82.05(14) . . . . ?
C2 C9 C25 C24 56.97(15) . . . . ?
C3 C2 C9 C10 136.62(12) . . . . ?
C3 C2 C9 C21 18.66(16) . . . . ?
C3 C2 C9 C25 -98.98(14) . . . . ?
C3 C4 C5 C6 2.3(2) . . . . ?
C4 N1 C1 O1 -178.18(14) . . . . ?
C4 N1 C1 C2 5.18(16) . . . . ?
C4 C3 C8 C7 0.2(2) . . . . ?
C4 C5 C6 C7 0.2(2) . . . . ?
C5 C6 C7 N3 173.40(13) . . . . ?
C5 C6 C7 C8 -2.6(2) . . . . ?
C6 C7 C8 C3 2.3(2) . . . . ?
C8 C3 C4 N1 177.33(12) . . . . ?
C8 C3 C4 C5 -2.5(2) . . . . ?
C9 C2 C3 C4 128.25(13) . . . . ?
C9 C2 C3 C8 -50.6(2) . . . . ?
C9 C10 C11 N2 -34.53(13) . . . . ?
C9 C10 C11 C12 -148.95(12) . . . . ?
C9 C10 C15 C16 -93.10(17) . . . . ?
C9 C10 C15 C20 87.66(16) . . . . ?
C9 C21 C22 C23 3.60(18) . . . . ?
C9 C21 C22 C30 -179.73(12) . . . . ?
C10 C9 C21 O2 -14.38(18) . . . . ?
C10 C9 C21 C22 165.43(11) . . . . ?
C10 C9 C25 C24 174.46(11) . . . . ?
C10 C11 C12 C13 100.56(14) . . . . ?
C10 C15 C16 C17 179.70(14) . . . . ?
C10 C15 C20 C19 -178.76(14) . . . . ?
C11 N2 C2 C1 89.28(12) . . . . ?
C11 N2 C2 C3 -162.05(11) . . . . ?
C11 N2 C2 C9 -29.41(13) . . . . ?
C11 N2 C14 C13 -42.98(14) . . . . ?
C11 C10 C15 C16 31.04(19) . . . . ?
C11 C10 C15 C20 -148.19(13) . . . . ?
C11 C12 C13 C14 -12.56(15) . . . . ?
C12 C13 C14 N2 33.55(15) . . . . ?
C14 N2 C2 C1 -153.58(12) . . . . ?
C14 N2 C2 C3 -44.92(16) . . . . ?
C14 N2 C2 C9 87.73(14) . . . . ?
C14 N2 C11 C10 -85.19(13) . . . . ?
C14 N2 C11 C12 35.39(13) . . . . ?
C15 C10 C11 N2 -163.97(11) . . . . ?
C15 C10 C11 C12 81.60(15) . . . . ?
C15 C16 C17 C18 -0.7(2) . . . . ?
C16 C15 C20 C19 2.0(2) . . . . ?
C16 C17 C18 F1 -178.89(14) . . . . ?
C16 C17 C18 C19 1.6(2) . . . . ?
C17 C18 C19 C20 -0.7(2) . . . . ?
C18 C19 C20 C15 -1.1(2) . . . . ?
C20 C15 C16 C17 -1.1(2) . . . . ?
C21 C9 C10 C11 133.16(12) . . . . ?
C21 C9 C10 C15 -97.30(13) . . . . ?
C21 C9 C25 C24 -63.18(14) . . . . ?
C21 C22 C23 C24 -29.04(18) . . . . ?
C21 C22 C23 C26 146.38(14) . . . . ?
C21 C22 C30 C31 178.38(14) . . . . ?
C22 C23 C24 C25 4.83(19) . . . . ?
C22 C23 C24 C29 -179.46(13) . . . . ?
C22 C23 C26 C27 -179.60(14) . . . . ?
C22 C30 C31 C32 -30.6(2) . . . . ?
C22 C30 C31 C36 151.54(16) . . . . ?
C23 C22 C30 C31 -5.4(3) . . . . ?
C23 C24 C25 C9 42.99(17) . . . . ?
C23 C24 C29 C28 -2.0(2) . . . . ?
C23 C26 C27 C28 0.5(2) . . . . ?
C24 C23 C26 C27 -4.2(2) . . . . ?
C25 C9 C10 C11 -107.60(13) . . . . ?
C25 C9 C10 C15 21.94(16) . . . . ?
C25 C9 C21 O2 -139.13(13) . . . . ?
C25 C9 C21 C22 40.68(15) . . . . ?
C25 C24 C29 C28 173.55(14) . . . . ?
C26 C23 C24 C25 -170.78(13) . . . . ?
C26 C23 C24 C29 4.9(2) . . . . ?
C26 C27 C28 C29 2.5(2) . . . . ?
C27 C28 C29 C24 -1.8(2) . . . . ?
C29 C24 C25 C9 -132.62(14) . . . . ?
C30 C22 C23 C24 154.80(14) . . . . ?
C30 C22 C23 C26 -29.8(2) . . . . ?
C30 C31 C32 C33 179.26(13) . . . . ?
C30 C31 C36 C35 -178.15(13) . . . . ?
C31 C32 C33 C34 -0.4(2) . . . . ?
C32 C31 C36 C35 3.9(2) . . . . ?
C32 C33 C34 F2 -177.63(13) . . . . ?
C32 C33 C34 C35 3.0(2) . . . . ?
C33 C34 C35 C36 -2.1(2) . . . . ?
C34 C35 C36 C31 -1.4(2) . . . . ?
C36 C31 C32 C33 -2.9(2) . . . . ?
C37 O6 C39 C40 -171.2(5) . . . . ?
C39 O6 C37 O5 3.5(8) . . . . ?
C39 O6 C37 C38 179.5(5) . . . . ?
